data_4116119
loop_
_publ_author_name
'Dolores C. Wynne'
'Marilyn M. Olmstead'
'Philip G. Jessop'

_publ_section_title
;
 Supercritical and Liquid Solvent Effects on the Enantioselectivity of
 Asymmetric Cyclopropanation with Tetrakis[1-[(4-tert-butylphenyl)-
 sulfonyl]-(2S)-pyrrolidinecarboxylate]dirhodium(II)
;
_journal_name_full 'Journal of the American Chemical Society'
_journal_page_first 7638
_journal_page_last 7647
_journal_paper_doi 10.1021/ja000894n
_journal_volume 122
_journal_year 2000
_chemical_formula_sum 'C72 H104 N6 O18 Rh2 S4'
_chemical_formula_weight 1675.67
_chemical_name_common '[Rh2(TBSP)4(DMF)2].0.5toluene.0.5n-pentane'
_chemical_name_systematic
; 
 tetrakis[1-[(4-tert-butylphenyl)sulfonyl]
-(2S)-pyrrolidinecarboxylate]dirhodium(II) 
;
_space_group_IT_number 19
_symmetry_cell_setting orthorhombic
_symmetry_space_group_name_Hall 'P 2ac 2ab'
_symmetry_space_group_name_H-M 'P 21 21 21'
_atom_sites_solution_hydrogens geom
_atom_sites_solution_primary direct
_atom_sites_solution_secondary difmap
_audit_creation_method SHELXL-97
_cell_angle_alpha 90.00
_cell_angle_beta 90.00
_cell_angle_gamma 90.00
_cell_formula_units_Z 4
_cell_length_a 10.6911(5)
_cell_length_b 24.4434(11)
_cell_length_c 29.7425(13)
_cell_measurement_reflns_used 4550
_cell_measurement_temperature 91(2)
_cell_measurement_theta_max 60.23
_cell_measurement_theta_min 4.38
_cell_volume 7772.5(6)
_computing_cell_refinement 'Bruker SAINT'
_computing_data_collection 'Bruker SMART'
_computing_data_reduction 'Bruker SAINT'
_computing_molecular_graphics 'SHELXTL 5.03, XP (Sheldrick, 1994)'
_computing_publication_material 'SHELXL-97 (Sheldrick, 1997)'
_computing_structure_refinement 'SHELXL-97 (Sheldrick, 1997)'
_computing_structure_solution 'SHELXS-97 (Sheldrick, 1990)'
_diffrn_ambient_temperature 91(2)
_diffrn_measured_fraction_theta_full 0.980
_diffrn_measured_fraction_theta_max 0.980
_diffrn_measurement_device_type 'Bruker SMART 1000'
_diffrn_measurement_method \w
_diffrn_radiation_monochromator graphite
_diffrn_radiation_source 'normal-focus sealed tube'
_diffrn_radiation_type MoK\a
_diffrn_radiation_wavelength 0.71073
_diffrn_reflns_av_R_equivalents 0.1144
_diffrn_reflns_av_sigmaI/netI 0.1650
_diffrn_reflns_limit_h_max 15
_diffrn_reflns_limit_h_min -15
_diffrn_reflns_limit_k_max 35
_diffrn_reflns_limit_k_min -35
_diffrn_reflns_limit_l_max 43
_diffrn_reflns_limit_l_min -43
_diffrn_reflns_number 76290
_diffrn_reflns_theta_full 31.52
_diffrn_reflns_theta_max 31.52
_diffrn_reflns_theta_min 1.60
_diffrn_standards_decay_% <0.1
_diffrn_standards_number '50 frames remeasured'
_exptl_absorpt_coefficient_mu 0.602
_exptl_absorpt_correction_T_max 0.9705
_exptl_absorpt_correction_T_min 0.8169
_exptl_absorpt_correction_type none
_exptl_crystal_colour blue
_exptl_crystal_density_diffrn 1.432
_exptl_crystal_description needle
_exptl_crystal_F_000 3504
_exptl_crystal_size_max 0.35
_exptl_crystal_size_mid 0.05
_exptl_crystal_size_min 0.05
_refine_diff_density_max 1.850
_refine_diff_density_min -1.174
_refine_diff_density_rms 0.127
_refine_ls_abs_structure_details 'Flack H D (1983), Acta Cryst. A39, 876-881'
_refine_ls_abs_structure_Flack -0.02(2)
_refine_ls_extinction_method none
_refine_ls_goodness_of_fit_ref 0.902
_refine_ls_hydrogen_treatment mixed
_refine_ls_matrix_type full
_refine_ls_number_parameters 868
_refine_ls_number_reflns 24884
_refine_ls_number_restraints 0
_refine_ls_restrained_S_all 0.902
_refine_ls_R_factor_all 0.1310
_refine_ls_R_factor_gt 0.0590
_refine_ls_shift/su_max 0.014
_refine_ls_shift/su_mean 0.000
_refine_ls_structure_factor_coef Fsqd
_refine_ls_weighting_details 'calc w=1/[\s^2^(Fo^2^)+(0.0494P)^2^+0.0000P] where P=(Fo^2^+2Fc^2^)/3'
_refine_ls_weighting_scheme calc
_refine_ls_wR_factor_gt 0.1096
_refine_ls_wR_factor_ref 0.1306
_reflns_number_gt 13770
_reflns_number_total 24884
_reflns_threshold_expression >2sigma(I)
_cod_data_source_file ja000894n.cif
_cod_data_source_block mn1028
_cod_database_code 4116119

loop_
_symmetry_equiv_pos_as_xyz
'x, y, z'
'-x+1/2, -y, z+1/2'
'-x, y+1/2, -z+1/2'
'x+1/2, -y+1/2, -z'

loop_
_atom_site_label
_atom_site_type_symbol
_atom_site_fract_x
_atom_site_fract_y
_atom_site_fract_z
_atom_site_U_iso_or_equiv
_atom_site_adp_type
_atom_site_occupancy
_atom_site_symmetry_multiplicity
_atom_site_calc_flag
_atom_site_refinement_flags
_atom_site_disorder_assembly
_atom_site_disorder_group
Rh1 Rh 0.78484(3) 0.920234(14) 0.913154(14) 0.01675(8) Uani 1 1 d . . .
Rh2 Rh 0.56774(3) 0.896735(14) 0.913094(14) 0.01806(8) Uani 1 1 d . . .
S1 S 0.68593(14) 1.13512(6) 0.96225(5) 0.0330(3) Uani 1 1 d . . .
S2 S 0.76562(15) 0.99165(6) 0.73464(5) 0.0343(3) Uani 1 1 d . . .
S3 S 0.88941(17) 0.70956(6) 0.85338(5) 0.0355(4) Uani 1 1 d . . .
S4 S 0.86137(17) 0.85366(7) 1.06570(5) 0.0370(4) Uani 1 1 d . . .
O1 O 0.7330(3) 1.00043(12) 0.90813(12) 0.0214(7) Uani 1 1 d . . .
O2 O 0.5279(3) 0.97820(12) 0.90894(13) 0.0236(8) Uani 1 1 d . . .
O3 O 0.6455(4) 1.19147(16) 0.96298(15) 0.0456(11) Uani 1 1 d . . .
O4 O 0.6238(4) 1.09654(17) 0.99104(13) 0.0389(10) Uani 1 1 d . . .
O5 O 0.7833(3) 0.91416(14) 0.84475(11) 0.0224(8) Uani 1 1 d . . .
O6 O 0.5769(3) 0.89314(14) 0.84398(11) 0.0230(8) Uani 1 1 d . . .
O7 O 0.7916(4) 0.99332(18) 0.68714(12) 0.0479(12) Uani 1 1 d . . .
O8 O 0.6462(4) 1.01098(17) 0.75050(14) 0.0435(11) Uani 1 1 d . . .
O9 O 0.8233(3) 0.83806(12) 0.91805(11) 0.0186(7) Uani 1 1 d . . .
O10 O 0.6166(3) 0.81707(12) 0.91700(13) 0.0219(7) Uani 1 1 d . . .
O11 O 1.0219(4) 0.70611(18) 0.84392(15) 0.0539(13) Uani 1 1 d . . .
O12 O 0.8111(5) 0.74658(16) 0.82836(13) 0.0479(13) Uani 1 1 d . . .
O13 O 0.7775(3) 0.92687(14) 0.98080(11) 0.0213(7) Uani 1 1 d . . .
O14 O 0.5721(3) 0.90306(13) 0.98199(11) 0.0221(8) Uani 1 1 d . . .
O15 O 0.9854(5) 0.8600(2) 1.05028(16) 0.0629(15) Uani 1 1 d . . .
O16 O 0.7743(5) 0.82081(16) 1.03943(13) 0.0476(12) Uani 1 1 d . . .
O17 O 0.9880(3) 0.94620(12) 0.91516(13) 0.0205(7) Uani 1 1 d . . .
O18 O 0.3671(3) 0.86740(12) 0.91360(13) 0.0228(7) Uani 1 1 d . . .
N1 N 0.6766(4) 1.10988(16) 0.91214(16) 0.0273(9) Uani 1 1 d . . .
N2 N 0.7860(4) 0.93088(18) 0.75390(14) 0.0295(11) Uani 1 1 d . . .
N3 N 0.8767(4) 0.72642(16) 0.90616(15) 0.0273(10) Uani 1 1 d . . .
N4 N 0.7959(5) 0.91358(18) 1.07167(14) 0.0308(11) Uani 1 1 d . . .
N5 N 1.1645(4) 0.95075(17) 0.95849(14) 0.0233(9) Uani 1 1 d . . .
N6 N 0.1858(4) 0.8488(2) 0.87801(15) 0.0317(11) Uani 1 1 d . . .
C1 C 0.6191(4) 1.01149(18) 0.90743(18) 0.0207(10) Uani 1 1 d . . .
C2 C 0.5788(5) 1.07060(19) 0.90028(18) 0.0277(12) Uani 1 1 d . . .
H2 H 0.5005 1.0785 0.9175 0.033 Uiso 1 1 calc R . .
C3 C 0.5591(7) 1.0820(3) 0.8501(2) 0.0498(18) Uani 1 1 d . . .
H3A H 0.5376 1.0480 0.8338 0.060 Uiso 1 1 calc R . .
H3B H 0.4914 1.1091 0.8455 0.060 Uiso 1 1 calc R . .
C4 C 0.6835(8) 1.1046(3) 0.8343(2) 0.0514(19) Uani 1 1 d . . .
H4A H 0.6740 1.1258 0.8062 0.062 Uiso 1 1 calc R . .
H4B H 0.7450 1.0749 0.8293 0.062 Uiso 1 1 calc R . .
C5 C 0.7223(7) 1.1411(2) 0.8732(2) 0.0452(17) Uani 1 1 d . . .
H5A H 0.8143 1.1458 0.8742 0.054 Uiso 1 1 calc R . .
H5B H 0.6819 1.1774 0.8713 0.054 Uiso 1 1 calc R . .
C6 C 0.8470(5) 1.1342(2) 0.97419(19) 0.0299(13) Uani 1 1 d . . .
C7 C 0.9104(6) 1.0859(2) 0.97872(19) 0.0337(14) Uani 1 1 d . . .
H7 H 0.8708 1.0523 0.9711 0.040 Uiso 1 1 calc R . .
C8 C 1.0338(6) 1.0861(2) 0.9946(2) 0.0384(15) Uani 1 1 d . . .
H8 H 1.0760 1.0522 0.9985 0.046 Uiso 1 1 calc R . .
C9 C 1.0954(6) 1.1339(2) 1.0048(2) 0.0390(15) Uani 1 1 d . . .
C10 C 1.0305(6) 1.1835(3) 0.9981(2) 0.0421(16) Uani 1 1 d . . .
H10 H 1.0714 1.2173 1.0036 0.051 Uiso 1 1 calc R . .
C11 C 0.9086(6) 1.1831(2) 0.9837(2) 0.0396(15) Uani 1 1 d . . .
H11 H 0.8654 1.2168 0.9802 0.048 Uiso 1 1 calc R . .
C12 C 1.2291(7) 1.1352(3) 1.0234(3) 0.058(2) Uani 1 1 d . . .
C13 C 1.2808(7) 1.0796(3) 1.0336(3) 0.074(3) Uani 1 1 d . . .
H13A H 1.2218 1.0596 1.0527 0.111 Uiso 1 1 calc R . .
H13B H 1.3609 1.0834 1.0493 0.111 Uiso 1 1 calc R . .
H13C H 1.2934 1.0595 1.0054 0.111 Uiso 1 1 calc R . .
C14 C 1.2321(8) 1.1698(3) 1.0679(3) 0.078(3) Uani 1 1 d . . .
H14A H 1.1786 1.1525 1.0906 0.117 Uiso 1 1 calc R . .
H14B H 1.2014 1.2069 1.0618 0.117 Uiso 1 1 calc R . .
H14C H 1.3181 1.1718 1.0792 0.117 Uiso 1 1 calc R . .
C15 C 1.3118(8) 1.1653(3) 0.9896(3) 0.088(3) Uani 1 1 d . . .
H15A H 1.3994 1.1628 0.9990 0.132 Uiso 1 1 calc R . .
H15B H 1.2868 1.2039 0.9882 0.132 Uiso 1 1 calc R . .
H15C H 1.3020 1.1487 0.9598 0.132 Uiso 1 1 calc R . .
C16 C 0.6805(5) 0.9031(2) 0.82572(17) 0.0240(12) Uani 1 1 d . . .
C17 C 0.6815(5) 0.8985(2) 0.77499(16) 0.0301(13) Uani 1 1 d . . .
H17 H 0.5990 0.9101 0.7623 0.036 Uiso 1 1 calc R . .
C18 C 0.7138(5) 0.8406(2) 0.75934(17) 0.0300(13) Uani 1 1 d . . .
H18A H 0.6761 0.8329 0.7296 0.036 Uiso 1 1 calc R . .
H18B H 0.6832 0.8130 0.7812 0.036 Uiso 1 1 calc R . .
C19 C 0.8569(5) 0.8397(2) 0.7565(2) 0.0331(14) Uani 1 1 d . . .
H19A H 0.8947 0.8339 0.7866 0.040 Uiso 1 1 calc R . .
H19B H 0.8863 0.8106 0.7359 0.040 Uiso 1 1 calc R . .
C20 C 0.8884(5) 0.8964(2) 0.73820(19) 0.0360(13) Uani 1 1 d . . .
H20A H 0.9695 0.9095 0.7501 0.043 Uiso 1 1 calc R . .
H20B H 0.8922 0.8960 0.7049 0.043 Uiso 1 1 calc R . .
C21 C 0.8842(6) 1.0317(2) 0.75994(19) 0.0325(13) Uani 1 1 d . . .
C22 C 0.9325(6) 1.0185(2) 0.80214(18) 0.0326(13) Uani 1 1 d . . .
H22 H 0.9101 0.9852 0.8165 0.039 Uiso 1 1 calc R . .
C23 C 1.0137(6) 1.0548(2) 0.8227(2) 0.0345(14) Uani 1 1 d . . .
H23 H 1.0464 1.0460 0.8516 0.041 Uiso 1 1 calc R . .
C24 C 1.0490(5) 1.1042(2) 0.80226(18) 0.0312(13) Uani 1 1 d . . .
C25 C 0.9983(6) 1.1157(2) 0.7603(2) 0.0361(14) Uani 1 1 d . . .
H25 H 1.0201 1.1489 0.7457 0.043 Uiso 1 1 calc R . .
C26 C 0.9171(5) 1.0800(2) 0.73917(18) 0.0326(12) Uani 1 1 d . . .
H26 H 0.8841 1.0888 0.7104 0.039 Uiso 1 1 calc R . .
C27 C 1.1366(6) 1.1446(3) 0.8250(2) 0.0399(16) Uani 1 1 d . . .
C28 C 1.1847(10) 1.1263(4) 0.8707(3) 0.093(3) Uiso 1 1 d . . .
H28A H 1.1149 1.1123 0.8887 0.140 Uiso 1 1 calc R . .
H28B H 1.2232 1.1574 0.8862 0.140 Uiso 1 1 calc R . .
H28C H 1.2470 1.0973 0.8667 0.140 Uiso 1 1 calc R . .
C29 C 1.0700(9) 1.1967(4) 0.8347(5) 0.149(6) Uani 1 1 d . . .
H29A H 1.0504 1.2152 0.8063 0.223 Uiso 1 1 calc R . .
H29B H 1.1234 1.2203 0.8531 0.223 Uiso 1 1 calc R . .
H29C H 0.9923 1.1888 0.8509 0.223 Uiso 1 1 calc R . .
C30 C 1.2474(10) 1.1574(4) 0.7964(3) 0.098(3) Uiso 1 1 d . . .
H30A H 1.3148 1.1315 0.8030 0.147 Uiso 1 1 calc R . .
H30B H 1.2761 1.1947 0.8028 0.147 Uiso 1 1 calc R . .
H30C H 1.2242 1.1546 0.7646 0.147 Uiso 1 1 calc R . .
C31 C 0.7312(5) 0.80512(17) 0.91836(17) 0.0180(10) Uani 1 1 d . . .
C32 C 0.7531(5) 0.74378(19) 0.92247(17) 0.0242(12) Uani 1 1 d . . .
H32 H 0.6863 0.7236 0.9058 0.029 Uiso 1 1 calc R . .
C33 C 0.7554(6) 0.7248(2) 0.97179(18) 0.0323(14) Uani 1 1 d . . .
H33A H 0.7133 0.7518 0.9915 0.039 Uiso 1 1 calc R . .
H33B H 0.7132 0.6890 0.9751 0.039 Uiso 1 1 calc R . .
C34 C 0.8931(6) 0.7202(2) 0.9834(2) 0.0350(15) Uani 1 1 d . . .
H34A H 0.9297 0.7565 0.9903 0.042 Uiso 1 1 calc R . .
H34B H 0.9067 0.6955 1.0093 0.042 Uiso 1 1 calc R . .
C35 C 0.9471(5) 0.6966(2) 0.94063(19) 0.0318(13) Uani 1 1 d . . .
H35A H 1.0379 0.7038 0.9383 0.038 Uiso 1 1 calc R . .
H35B H 0.9321 0.6567 0.9386 0.038 Uiso 1 1 calc R . .
C36 C 0.8271(6) 0.6440(2) 0.84573(18) 0.0304(13) Uani 1 1 d . . .
C37 C 0.7059(6) 0.6357(2) 0.8301(2) 0.0363(14) Uani 1 1 d . . .
H37 H 0.6514 0.6659 0.8261 0.044 Uiso 1 1 calc R . .
C38 C 0.6642(6) 0.5825(3) 0.82034(18) 0.0374(14) Uani 1 1 d . . .
H38 H 0.5813 0.5769 0.8098 0.045 Uiso 1 1 calc R . .
C39 C 0.7447(6) 0.5377(2) 0.82609(19) 0.0318(13) Uani 1 1 d . . .
C40 C 0.8609(6) 0.5462(2) 0.84392(18) 0.0320(14) Uani 1 1 d . . .
H40 H 0.9132 0.5156 0.8499 0.038 Uiso 1 1 calc R . .
C41 C 0.9043(6) 0.5984(2) 0.85348(18) 0.0342(14) Uani 1 1 d . . .
H41 H 0.9862 0.6033 0.8653 0.041 Uiso 1 1 calc R . .
C42 C 0.7013(6) 0.4804(2) 0.8112(2) 0.0383(15) Uani 1 1 d . . .
C43 C 0.6863(7) 0.4820(3) 0.75928(19) 0.0479(18) Uani 1 1 d . . .
H43A H 0.7634 0.4958 0.7456 0.072 Uiso 1 1 calc R . .
H43B H 0.6164 0.5061 0.7513 0.072 Uiso 1 1 calc R . .
H43C H 0.6694 0.4450 0.7481 0.072 Uiso 1 1 calc R . .
C44 C 0.5732(6) 0.4663(2) 0.8326(2) 0.0423(16) Uani 1 1 d . . .
H44A H 0.5128 0.4952 0.8256 0.063 Uiso 1 1 calc R . .
H44B H 0.5827 0.4632 0.8653 0.063 Uiso 1 1 calc R . .
H44C H 0.5430 0.4314 0.8205 0.063 Uiso 1 1 calc R . .
C45 C 0.7951(6) 0.4356(2) 0.8228(3) 0.0530(19) Uani 1 1 d . . .
H45A H 0.7646 0.4004 0.8113 0.080 Uiso 1 1 calc R . .
H45B H 0.8049 0.4334 0.8555 0.080 Uiso 1 1 calc R . .
H45C H 0.8760 0.4440 0.8090 0.080 Uiso 1 1 calc R . .
C46 C 0.6748(5) 0.9162(2) 0.99993(16) 0.0220(11) Uani 1 1 d . . .
C47 C 0.6741(5) 0.9221(2) 1.05180(17) 0.0271(12) Uani 1 1 d . . .
H47 H 0.6110 0.8970 1.0655 0.033 Uiso 1 1 calc R . .
C48 C 0.6472(7) 0.9831(3) 1.0658(2) 0.0495(19) Uani 1 1 d . . .
H48A H 0.6001 1.0026 1.0421 0.059 Uiso 1 1 calc R . .
H48B H 0.5993 0.9848 1.0943 0.059 Uiso 1 1 calc R . .
C49 C 0.7763(8) 1.0069(3) 1.0715(3) 0.062(2) Uani 1 1 d . . .
H49A H 0.8013 1.0262 1.0437 0.075 Uiso 1 1 calc R . .
H49B H 0.7758 1.0339 1.0964 0.075 Uiso 1 1 calc R . .
C50 C 0.8683(8) 0.9626(3) 1.0817(3) 0.074(3) Uani 1 1 d . . .
H50A H 0.9431 0.9654 1.0622 0.088 Uiso 1 1 calc R . .
H50B H 0.8947 0.9635 1.1136 0.088 Uiso 1 1 calc R . .
C51 C 0.8665(5) 0.8246(2) 1.12010(18) 0.0308(13) Uani 1 1 d . . .
C52 C 0.9132(5) 0.7724(2) 1.1236(2) 0.0342(14) Uani 1 1 d . . .
H52 H 0.9470 0.7547 1.0979 0.041 Uiso 1 1 calc R . .
C53 C 0.9107(5) 0.7461(2) 1.1641(2) 0.0331(14) Uani 1 1 d . . .
H53 H 0.9419 0.7098 1.1664 0.040 Uiso 1 1 calc R . .
C54 C 0.8630(5) 0.7719(2) 1.20217(19) 0.0316(13) Uani 1 1 d . . .
C55 C 0.8233(7) 0.8256(3) 1.19838(19) 0.0467(18) Uani 1 1 d . . .
H55 H 0.7941 0.8444 1.2243 0.056 Uiso 1 1 calc R . .
C56 C 0.8254(7) 0.8521(3) 1.15774(19) 0.0493(19) Uani 1 1 d . . .
H56 H 0.7989 0.8891 1.1556 0.059 Uiso 1 1 calc R . .
C57 C 0.8592(6) 0.7435(2) 1.24829(19) 0.0334(14) Uani 1 1 d . . .
C58 C 0.8749(7) 0.6807(2) 1.2448(2) 0.0455(17) Uani 1 1 d . . .
H58A H 0.8050 0.6653 1.2277 0.068 Uiso 1 1 calc R . .
H58B H 0.8761 0.6648 1.2751 0.068 Uiso 1 1 calc R . .
H58C H 0.9537 0.6723 1.2295 0.068 Uiso 1 1 calc R . .
C59 C 0.7328(6) 0.7541(3) 1.2714(2) 0.0447(17) Uani 1 1 d . . .
H59A H 0.7200 0.7936 1.2745 0.067 Uiso 1 1 calc R . .
H59B H 0.7326 0.7370 1.3011 0.067 Uiso 1 1 calc R . .
H59C H 0.6654 0.7386 1.2531 0.067 Uiso 1 1 calc R . .
C60 C 0.9665(7) 0.7668(3) 1.2769(2) 0.053(2) Uani 1 1 d . . .
H60A H 1.0460 0.7619 1.2610 0.079 Uiso 1 1 calc R . .
H60B H 0.9699 0.7475 1.3058 0.079 Uiso 1 1 calc R . .
H60C H 0.9521 0.8059 1.2822 0.079 Uiso 1 1 calc R . .
C61 C 1.0491(5) 0.93335(19) 0.94911(17) 0.0221(11) Uani 1 1 d . . .
H61 H 1.0106 0.9093 0.9700 0.027 Uiso 1 1 calc R . .
C62 C 1.2325(5) 0.9319(2) 0.99794(18) 0.0328(13) Uani 1 1 d . . .
H62A H 1.1817 0.9050 1.0142 0.049 Uiso 1 1 calc R . .
H62B H 1.2503 0.9630 1.0177 0.049 Uiso 1 1 calc R . .
H62C H 1.3113 0.9149 0.9885 0.049 Uiso 1 1 calc R . .
C63 C 1.2237(5) 0.9881(2) 0.92690(18) 0.0311(13) Uani 1 1 d . . .
H63A H 1.2015 0.9777 0.8961 0.047 Uiso 1 1 calc R . .
H63B H 1.3147 0.9864 0.9305 0.047 Uiso 1 1 calc R . .
H63C H 1.1949 1.0255 0.9328 0.047 Uiso 1 1 calc R . .
C64 C 0.2967(5) 0.8739(2) 0.88128(18) 0.0286(12) Uani 1 1 d . . .
H64 H 0.3221 0.8976 0.8577 0.034 Uiso 1 1 calc R . .
C65 C 0.1069(5) 0.8580(3) 0.8391(2) 0.051(2) Uani 1 1 d . . .
H65A H 0.1458 0.8854 0.8195 0.076 Uiso 1 1 calc R . .
H65B H 0.0248 0.8711 0.8490 0.076 Uiso 1 1 calc R . .
H65C H 0.0969 0.8236 0.8225 0.076 Uiso 1 1 calc R . .
C66 C 0.1453(6) 0.8101(2) 0.9114(3) 0.0478(16) Uani 1 1 d . . .
H66A H 0.2029 0.8111 0.9371 0.072 Uiso 1 1 calc R . .
H66B H 0.1447 0.7733 0.8985 0.072 Uiso 1 1 calc R . .
H66C H 0.0609 0.8197 0.9216 0.072 Uiso 1 1 calc R . .
C1S C 0.7853 0.8382 0.6033 0.059 Uiso 0.50 1 d P A 1
C2S C 0.7666 0.7843 0.5900 0.139 Uiso 0.50 1 d P A 1
H2SA H 0.8391 0.7624 0.5862 0.167 Uiso 0.50 1 d P B 1
C3S C 0.6497 0.7589 0.5817 0.099 Uiso 0.50 1 d P A 1
H3SA H 0.6364 0.7312 0.5598 0.118 Uiso 0.50 1 d P C 1
C4S C 0.5573 0.7798 0.6097 0.080 Uiso 0.50 1 d P A 1
H4SA H 0.4791 0.7616 0.6122 0.096 Uiso 0.50 1 d P D 1
C5S C 0.5791 0.8274 0.6340 0.047 Uiso 0.50 1 d P A 1
H5SA H 0.5159 0.8417 0.6531 0.056 Uiso 0.50 1 d P E 1
C6S C 0.6935 0.8541 0.6303 0.041 Uiso 0.50 1 d P A 1
H6SA H 0.7067 0.8857 0.6483 0.049 Uiso 0.50 1 d P F 1
C7S C 0.9156 0.8637 0.6058 0.034 Uiso 0.50 1 d P A 1
H7SA H 0.9127 0.8967 0.6245 0.052 Uiso 0.50 1 d P G 1
H7SB H 0.9436 0.8735 0.5754 0.052 Uiso 0.50 1 d P H 1
H7SC H 0.9742 0.8374 0.6189 0.052 Uiso 0.50 1 d P I 1
C8S C 0.9421 0.8735 0.6075 0.150 Uiso 0.50 1 d P J 2
H8SA H 0.9984 0.8771 0.5816 0.225 Uiso 0.50 1 d P K 2
H8SB H 0.9820 0.8510 0.6306 0.225 Uiso 0.50 1 d P L 2
H8SC H 0.9238 0.9098 0.6198 0.225 Uiso 0.50 1 d P M 2
C9S C 0.8177 0.8457 0.5921 0.078 Uiso 0.50 1 d P J 2
H9SA H 0.8366 0.8093 0.5792 0.093 Uiso 0.50 1 d P N 2
H9SB H 0.7782 0.8682 0.5683 0.093 Uiso 0.50 1 d P O 2
C10S C 0.7173 0.8384 0.6352 0.075 Uiso 0.50 1 d P J 2
H10A H 0.7454 0.8080 0.6548 0.090 Uiso 0.50 1 d P P 2
H10B H 0.7160 0.8723 0.6533 0.090 Uiso 0.50 1 d P Q 2
C11S C 0.5812 0.8259 0.6169 0.075 Uiso 0.50 1 d P J 2
H11A H 0.5607 0.8496 0.5910 0.090 Uiso 0.50 1 d P R 2
H11B H 0.5179 0.8316 0.6408 0.090 Uiso 0.50 1 d P S 2
C12S C 0.5866 0.7601 0.6015 0.066 Uiso 0.50 1 d P J 2
H12A H 0.5049 0.7490 0.5897 0.099 Uiso 0.50 1 d P T 2
H12B H 0.6078 0.7374 0.6276 0.099 Uiso 0.50 1 d P U 2
H12C H 0.6503 0.7553 0.5781 0.099 Uiso 0.50 1 d P V 2

loop_
_atom_site_aniso_label
_atom_site_aniso_U_11
_atom_site_aniso_U_22
_atom_site_aniso_U_33
_atom_site_aniso_U_23
_atom_site_aniso_U_13
_atom_site_aniso_U_12
Rh1 0.01110(16) 0.01593(16) 0.02320(18) 0.00034(17) -0.00115(17) -0.00167(15)
Rh2 0.01153(17) 0.01665(16) 0.02600(19) 0.00084(18) -0.00159(19) -0.00210(15)
S1 0.0250(8) 0.0275(8) 0.0464(9) -0.0063(6) 0.0040(7) 0.0036(6)
S2 0.0315(9) 0.0401(8) 0.0312(8) 0.0106(6) -0.0091(7) -0.0054(7)
S3 0.0424(10) 0.0273(7) 0.0367(9) -0.0059(6) 0.0089(7) -0.0041(7)
S4 0.0375(10) 0.0408(9) 0.0328(8) -0.0039(7) 0.0050(7) 0.0039(8)
O1 0.0112(17) 0.0207(16) 0.032(2) 0.0004(15) 0.0020(16) -0.0004(13)
O2 0.0106(16) 0.0158(16) 0.044(2) 0.0033(17) -0.0016(17) -0.0002(13)
O3 0.033(3) 0.029(2) 0.075(3) -0.014(2) -0.004(2) 0.013(2)
O4 0.029(2) 0.046(3) 0.041(2) -0.0022(19) 0.0112(19) -0.001(2)
O5 0.0140(18) 0.0277(19) 0.0255(19) 0.0022(14) -0.0026(15) -0.0022(18)
O6 0.0102(17) 0.0279(19) 0.031(2) 0.0014(15) -0.0025(15) -0.0044(18)
O7 0.058(3) 0.058(3) 0.028(2) 0.0180(19) -0.001(2) -0.013(3)
O8 0.034(3) 0.045(3) 0.052(3) 0.010(2) -0.010(2) -0.002(2)
O9 0.0121(16) 0.0134(16) 0.0304(19) -0.0010(15) -0.0024(16) 0.0028(12)
O10 0.0127(17) 0.0204(16) 0.033(2) 0.0025(16) -0.0023(17) -0.0029(14)
O11 0.045(3) 0.049(3) 0.068(3) -0.024(2) 0.033(2) -0.015(2)
O12 0.083(4) 0.031(2) 0.029(2) -0.0005(17) -0.001(2) 0.000(2)
O13 0.0101(17) 0.0298(19) 0.0241(18) -0.0045(14) 0.0004(14) -0.0037(17)
O14 0.0133(18) 0.0260(19) 0.0269(19) 0.0005(14) 0.0018(15) -0.0034(17)
O15 0.049(3) 0.073(4) 0.067(3) 0.027(3) 0.027(3) 0.000(3)
O16 0.069(4) 0.038(2) 0.036(2) -0.0112(18) -0.009(2) -0.003(2)
O17 0.0146(16) 0.0187(16) 0.0283(18) 0.0043(16) -0.0023(17) -0.0015(13)
O18 0.0145(16) 0.0242(17) 0.0298(18) -0.0021(17) -0.0045(18) -0.0037(14)
N1 0.024(2) 0.018(2) 0.040(2) 0.001(2) 0.003(2) -0.0022(16)
N2 0.021(2) 0.040(3) 0.028(2) 0.0085(19) -0.003(2) -0.001(2)
N3 0.023(2) 0.023(2) 0.036(3) -0.0036(19) 0.001(2) 0.0026(18)
N4 0.031(3) 0.033(3) 0.029(2) -0.0093(18) 0.0008(19) -0.004(2)
N5 0.012(2) 0.021(2) 0.037(3) 0.0001(19) -0.0031(19) -0.0017(17)
N6 0.018(2) 0.042(3) 0.035(3) -0.016(2) -0.002(2) 0.005(2)
C1 0.013(2) 0.019(2) 0.031(3) 0.004(2) 0.002(2) 0.0013(19)
C2 0.019(3) 0.017(2) 0.047(4) 0.003(2) -0.003(2) 0.001(2)
C3 0.062(5) 0.041(3) 0.047(4) 0.002(3) -0.024(4) 0.007(4)
C4 0.074(6) 0.040(4) 0.040(4) 0.009(3) 0.000(4) -0.002(4)
C5 0.052(4) 0.027(3) 0.056(4) 0.010(3) 0.005(4) -0.010(3)
C6 0.022(3) 0.022(3) 0.046(3) -0.006(2) 0.002(2) 0.004(2)
C7 0.034(4) 0.019(3) 0.048(4) -0.001(2) 0.006(3) 0.003(3)
C8 0.029(3) 0.023(3) 0.062(4) -0.005(3) 0.003(3) 0.002(3)
C9 0.031(4) 0.034(3) 0.052(4) -0.002(3) 0.000(3) 0.004(3)
C10 0.035(4) 0.036(4) 0.055(4) -0.010(3) -0.011(3) -0.001(3)
C11 0.034(4) 0.026(3) 0.059(4) -0.005(3) -0.009(3) 0.002(3)
C12 0.030(4) 0.050(4) 0.095(6) -0.014(4) -0.014(4) 0.003(4)
C13 0.048(5) 0.049(4) 0.125(7) -0.034(4) -0.040(5) 0.003(4)
C14 0.063(6) 0.061(5) 0.110(7) -0.042(4) -0.029(5) 0.015(5)
C15 0.050(6) 0.060(6) 0.155(9) -0.040(6) 0.008(6) -0.002(5)
C16 0.018(3) 0.023(3) 0.031(3) -0.004(2) -0.006(2) 0.001(2)
C17 0.021(3) 0.044(3) 0.026(3) 0.008(3) -0.007(2) -0.005(3)
C18 0.028(3) 0.045(3) 0.016(3) 0.000(2) -0.004(2) -0.013(3)
C19 0.023(3) 0.041(4) 0.035(3) -0.003(3) -0.001(3) 0.000(3)
C20 0.027(3) 0.047(3) 0.034(3) -0.003(3) 0.008(2) -0.005(3)
C21 0.031(3) 0.034(3) 0.033(3) 0.005(2) -0.008(3) -0.009(3)
C22 0.030(3) 0.032(3) 0.035(3) 0.015(2) -0.004(3) -0.008(3)
C23 0.034(4) 0.038(3) 0.032(3) 0.014(3) -0.011(3) -0.008(3)
C24 0.024(3) 0.032(3) 0.038(3) 0.010(3) -0.002(2) -0.012(3)
C25 0.030(3) 0.032(3) 0.046(4) 0.014(3) 0.004(3) -0.005(3)
C26 0.029(3) 0.039(3) 0.030(3) 0.011(3) -0.001(2) -0.003(3)
C27 0.033(4) 0.047(4) 0.040(4) 0.014(3) -0.009(3) -0.021(3)
C29 0.059(7) 0.110(8) 0.277(16) -0.119(10) -0.070(9) 0.008(7)
C31 0.016(2) 0.016(2) 0.022(3) 0.0004(19) -0.003(2) -0.0008(18)
C32 0.022(3) 0.017(2) 0.033(3) -0.001(2) 0.001(2) 0.003(2)
C33 0.036(4) 0.026(3) 0.034(3) 0.008(2) 0.002(3) 0.006(3)
C34 0.047(4) 0.021(3) 0.037(3) -0.002(2) -0.007(3) 0.002(3)
C35 0.022(3) 0.027(3) 0.046(4) 0.000(2) -0.006(3) 0.007(3)
C36 0.035(3) 0.027(3) 0.029(3) -0.007(2) 0.003(3) 0.004(2)
C37 0.036(4) 0.026(3) 0.048(4) -0.011(2) -0.008(3) 0.010(3)
C38 0.034(4) 0.040(4) 0.038(3) -0.011(3) -0.008(3) 0.011(3)
C39 0.029(3) 0.032(3) 0.034(3) -0.012(2) 0.001(2) 0.006(3)
C40 0.031(3) 0.032(3) 0.033(3) -0.011(2) -0.007(3) 0.008(3)
C41 0.030(3) 0.036(3) 0.037(3) -0.014(3) -0.003(2) 0.006(3)
C42 0.036(4) 0.034(3) 0.044(4) -0.009(3) 0.004(3) 0.004(3)
C43 0.053(5) 0.050(4) 0.040(4) -0.015(3) 0.003(3) -0.008(4)
C44 0.034(4) 0.041(4) 0.052(4) -0.018(3) 0.002(3) -0.003(3)
C45 0.037(4) 0.034(4) 0.088(5) -0.021(3) 0.002(4) 0.002(3)
C46 0.016(2) 0.019(3) 0.031(3) -0.001(2) -0.001(2) 0.003(2)
C47 0.025(3) 0.031(3) 0.026(3) -0.009(2) 0.007(2) -0.006(2)
C48 0.046(5) 0.049(4) 0.053(4) -0.019(3) -0.010(3) 0.023(4)
C49 0.069(6) 0.040(4) 0.077(6) -0.021(3) 0.018(4) -0.022(4)
C50 0.091(7) 0.064(5) 0.066(5) 0.012(4) -0.043(5) -0.042(5)
C51 0.021(3) 0.042(3) 0.030(3) 0.000(2) -0.001(2) 0.010(3)
C52 0.019(3) 0.040(3) 0.043(4) -0.016(3) 0.000(3) 0.009(3)
C53 0.023(3) 0.030(3) 0.047(4) -0.013(2) 0.001(3) 0.004(3)
C54 0.022(3) 0.036(3) 0.037(3) -0.009(2) -0.002(2) 0.013(3)
C55 0.069(5) 0.046(4) 0.025(3) -0.001(3) 0.001(3) 0.030(3)
C56 0.076(5) 0.041(4) 0.030(3) -0.002(3) 0.004(3) 0.032(4)
C57 0.031(3) 0.030(3) 0.039(4) -0.001(2) -0.007(3) 0.003(3)
C58 0.043(4) 0.042(4) 0.052(4) -0.002(3) -0.004(3) 0.006(3)
C59 0.049(5) 0.039(4) 0.046(4) -0.002(3) 0.003(3) 0.002(3)
C60 0.066(5) 0.042(4) 0.051(4) 0.002(3) -0.032(4) -0.008(4)
C61 0.018(3) 0.019(2) 0.029(3) -0.0021(19) 0.000(2) -0.001(2)
C62 0.024(3) 0.034(3) 0.040(3) -0.002(2) -0.011(3) 0.000(3)
C63 0.014(3) 0.025(3) 0.054(4) 0.000(2) 0.003(2) -0.002(2)
C64 0.028(3) 0.027(3) 0.031(3) -0.006(2) -0.005(3) 0.005(3)
C65 0.015(3) 0.094(6) 0.044(4) -0.028(4) -0.010(3) 0.013(3)
C66 0.029(3) 0.028(3) 0.086(5) -0.014(4) 0.018(4) -0.010(3)

loop_
_atom_type_symbol
_atom_type_description
_atom_type_scat_dispersion_real
_atom_type_scat_dispersion_imag
_atom_type_scat_source
C C 0.0033 0.0016 'International Tables Vol C Tables 4.2.6.8 and 6.1.1.4'
H H 0.0000 0.0000 'International Tables Vol C Tables 4.2.6.8 and 6.1.1.4'
N N 0.0061 0.0033 'International Tables Vol C Tables 4.2.6.8 and 6.1.1.4'
O O 0.0106 0.0060 'International Tables Vol C Tables 4.2.6.8 and 6.1.1.4'
S S 0.1246 0.1234 'International Tables Vol C Tables 4.2.6.8 and 6.1.1.4'
Rh Rh -1.1178 0.9187 'International Tables Vol C Tables 4.2.6.8 and 6.1.1.4'

loop_
_geom_angle_atom_site_label_1
_geom_angle_atom_site_label_2
_geom_angle_atom_site_label_3
_geom_angle
O13 Rh1 O5 177.28(14)
O13 Rh1 O1 89.16(14)
O5 Rh1 O1 89.70(14)
O13 Rh1 O9 90.90(14)
O5 Rh1 O9 90.07(13)
O1 Rh1 O9 175.79(13)
O13 Rh1 O17 89.34(14)
O5 Rh1 O17 93.12(14)
O1 Rh1 O17 89.61(12)
O9 Rh1 O17 94.60(12)
O13 Rh1 Rh2 88.99(10)
O5 Rh1 Rh2 88.51(10)
O1 Rh1 Rh2 88.11(9)
O9 Rh1 Rh2 87.67(9)
O17 Rh1 Rh2 177.20(9)
O10 Rh2 O2 177.05(13)
O10 Rh2 O14 90.53(14)
O2 Rh2 O14 89.53(15)
O10 Rh2 O6 90.23(15)
O2 Rh2 O6 89.49(15)
O14 Rh2 O6 175.56(13)
O10 Rh2 O18 86.53(12)
O2 Rh2 O18 96.41(12)
O14 Rh2 O18 92.23(14)
O6 Rh2 O18 92.19(14)
O10 Rh2 Rh1 88.87(9)
O2 Rh2 Rh1 88.19(9)
O14 Rh2 Rh1 87.65(10)
O6 Rh2 Rh1 87.98(10)
O18 Rh2 Rh1 175.40(8)
O4 S1 O3 118.6(3)
O4 S1 N1 105.7(2)
O3 S1 N1 111.1(2)
O4 S1 C6 108.9(3)
O3 S1 C6 107.6(3)
N1 S1 C6 104.0(2)
O8 S2 O7 118.8(3)
O8 S2 N2 107.9(3)
O7 S2 N2 110.5(3)
O8 S2 C21 108.3(3)
O7 S2 C21 105.3(3)
N2 S2 C21 105.2(3)
O12 S3 O11 120.3(3)
O12 S3 N3 106.9(2)
O11 S3 N3 106.5(3)
O12 S3 C36 106.7(3)
O11 S3 C36 107.1(3)
N3 S3 C36 109.0(2)
O15 S4 O16 119.1(3)
O15 S4 N4 109.8(3)
O16 S4 N4 106.2(3)
O15 S4 C51 108.2(3)
O16 S4 C51 106.8(3)
N4 S4 C51 105.9(2)
C1 O1 Rh1 118.3(3)
C1 O2 Rh2 117.8(3)
C16 O5 Rh1 118.0(3)
C16 O6 Rh2 117.7(3)
C31 O9 Rh1 117.7(3)
C31 O10 Rh2 118.5(3)
C46 O13 Rh1 117.8(3)
C46 O14 Rh2 117.4(3)
C61 O17 Rh1 117.0(3)
C64 O18 Rh2 122.3(4)
C2 N1 C5 112.8(5)
C2 N1 S1 121.2(4)
C5 N1 S1 120.6(4)
C20 N2 C17 112.7(4)
C20 N2 S2 121.5(4)
C17 N2 S2 122.2(4)
C35 N3 C32 112.0(4)
C35 N3 S3 120.3(4)
C32 N3 S3 117.8(4)
C47 N4 C50 116.3(5)
C47 N4 S4 118.1(4)
C50 N4 S4 122.2(5)
C61 N5 C62 122.0(4)
C61 N5 C63 117.9(4)
C62 N5 C63 120.1(4)
C64 N6 C66 121.2(5)
C64 N6 C65 120.1(5)
C66 N6 C65 118.6(5)
O1 C1 O2 127.5(4)
O1 C1 C2 119.0(4)
O2 C1 C2 113.3(4)
N1 C2 C1 112.8(4)
N1 C2 C3 102.3(4)
C1 C2 C3 110.4(4)
C4 C3 C2 104.4(5)
C3 C4 C5 102.5(5)
N1 C5 C4 101.8(5)
C7 C6 C11 119.1(5)
C7 C6 S1 121.0(4)
C11 C6 S1 119.6(4)
C6 C7 C8 119.7(5)
C9 C8 C7 121.9(6)
C8 C9 C10 117.6(6)
C8 C9 C12 123.0(6)
C10 C9 C12 119.4(6)
C11 C10 C9 120.4(6)
C10 C11 C6 121.3(6)
C13 C12 C15 110.9(7)
C13 C12 C9 113.4(6)
C15 C12 C9 108.1(7)
C13 C12 C14 108.1(6)
C15 C12 C14 106.5(7)
C9 C12 C14 109.5(6)
O6 C16 O5 127.8(5)
O6 C16 C17 115.0(5)
O5 C16 C17 117.2(5)
N2 C17 C16 112.4(4)
N2 C17 C18 101.1(4)
C16 C17 C18 112.0(4)
C17 C18 C19 104.8(5)
C20 C19 C18 103.1(5)
N2 C20 C19 104.2(5)
C26 C21 C22 120.5(5)
C26 C21 S2 117.8(4)
C22 C21 S2 121.3(4)
C23 C22 C21 118.8(5)
C22 C23 C24 121.8(5)
C25 C24 C23 117.3(5)
C25 C24 C27 120.6(5)
C23 C24 C27 122.1(5)
C26 C25 C24 121.7(5)
C21 C26 C25 119.8(5)
C29 C27 C30 108.1(7)
C29 C27 C24 110.3(6)
C30 C27 C24 111.9(6)
C29 C27 C28 104.0(7)
C30 C27 C28 107.6(7)
C24 C27 C28 114.5(6)
O10 C31 O9 127.3(4)
O10 C31 C32 112.4(4)
O9 C31 C32 120.3(4)
N3 C32 C31 113.4(4)
N3 C32 C33 102.3(4)
C31 C32 C33 112.1(4)
C34 C33 C32 104.8(5)
C35 C34 C33 101.9(5)
N3 C35 C34 101.7(4)
C37 C36 C41 119.1(5)
C37 C36 S3 122.1(5)
C41 C36 S3 118.7(5)
C36 C37 C38 120.1(5)
C39 C38 C37 120.1(6)
C40 C39 C38 119.1(5)
C40 C39 C42 121.6(5)
C38 C39 C42 119.3(5)
C39 C40 C41 121.6(5)
C40 C41 C36 119.9(5)
C45 C42 C39 113.0(5)
C45 C42 C44 109.1(5)
C39 C42 C44 110.5(5)
C45 C42 C43 108.1(5)
C39 C42 C43 107.2(5)
C44 C42 C43 108.8(5)
O14 C46 O13 128.2(5)
O14 C46 C47 116.1(5)
O13 C46 C47 115.7(4)
N4 C47 C46 112.9(4)
N4 C47 C48 101.2(4)
C46 C47 C48 110.7(5)
C49 C48 C47 103.2(5)
C50 C49 C48 110.2(6)
N4 C50 C49 101.9(6)
C52 C51 C56 120.5(5)
C52 C51 S4 116.9(4)
C56 C51 S4 122.6(4)
C53 C52 C51 119.7(5)
C52 C53 C54 120.7(5)
C55 C54 C53 118.4(6)
C55 C54 C57 119.5(5)
C53 C54 C57 122.0(5)
C56 C55 C54 121.0(6)
C55 C56 C51 119.4(6)
C54 C57 C60 107.8(5)
C54 C57 C59 110.1(5)
C60 C57 C59 110.2(5)
C54 C57 C58 112.7(5)
C60 C57 C58 108.9(5)
C59 C57 C58 107.1(5)
O17 C61 N5 125.1(5)
O18 C64 N6 122.6(5)
C6S C1S C2S 110.0
C6S C1S C7S 121.7
C2S C1S C7S 122.1
C1S C2S C3S 126.3
C4S C3S C2S 111.1
C5S C4S C3S 120.0
C6S C5S C4S 120.0
C1S C6S C5S 124.1
C8S C9S C10S 111.5
C11S C10S C9S 110.3
C10S C11S C12S 104.4

loop_
_geom_bond_atom_site_label_1
_geom_bond_atom_site_label_2
_geom_bond_distance
Rh1 O13 2.020(3)
Rh1 O5 2.040(3)
Rh1 O1 2.043(3)
Rh1 O9 2.055(3)
Rh1 O17 2.264(3)
Rh1 Rh2 2.3910(5)
Rh2 O10 2.020(3)
Rh2 O2 2.040(3)
Rh2 O14 2.056(3)
Rh2 O6 2.060(3)
Rh2 O18 2.262(3)
S1 O4 1.437(4)
S1 O3 1.444(4)
S1 N1 1.616(5)
S1 C6 1.758(6)
S2 O8 1.440(5)
S2 O7 1.440(4)
S2 N2 1.607(5)
S2 C21 1.770(6)
S3 O12 1.440(4)
S3 O11 1.446(5)
S3 N3 1.629(5)
S3 C36 1.751(6)
S4 O15 1.412(5)
S4 O16 1.457(4)
S4 N4 1.633(5)
S4 C51 1.768(6)
O1 C1 1.248(5)
O2 C1 1.271(5)
O5 C16 1.265(6)
O6 C16 1.258(6)
O9 C31 1.272(5)
O10 C31 1.260(5)
O13 C46 1.263(6)
O14 C46 1.262(6)
O17 C61 1.243(6)
O18 C64 1.231(6)
N1 C2 1.463(6)
N1 C5 1.471(7)
N2 C20 1.457(7)
N2 C17 1.506(7)
N3 C35 1.466(6)
N3 C32 1.470(7)
N4 C47 1.446(7)
N4 C50 1.457(7)
N5 C61 1.334(6)
N5 C62 1.456(6)
N5 C63 1.456(6)
N6 C64 1.339(7)
N6 C66 1.438(8)
N6 C65 1.450(7)
C1 C2 1.523(6)
C2 C3 1.533(7)
C3 C4 1.515(10)
C4 C5 1.519(9)
C6 C7 1.369(7)
C6 C11 1.393(8)
C7 C8 1.401(8)
C8 C9 1.375(8)
C9 C10 1.410(8)
C9 C12 1.533(9)
C10 C11 1.371(9)
C12 C13 1.498(9)
C12 C15 1.529(11)
C12 C14 1.572(9)
C16 C17 1.513(7)
C17 C18 1.530(8)
C18 C19 1.532(8)
C19 C20 1.528(8)
C21 C26 1.378(7)
C21 C22 1.395(7)
C22 C23 1.383(8)
C23 C24 1.405(7)
C24 C25 1.389(8)
C24 C27 1.520(8)
C25 C26 1.381(8)
C27 C29 1.487(10)
C27 C30 1.492(11)
C27 C28 1.521(10)
C31 C32 1.522(6)
C32 C33 1.539(7)
C33 C34 1.516(8)
C34 C35 1.513(8)
C36 C37 1.390(8)
C36 C41 1.406(8)
C37 C38 1.404(8)
C38 C39 1.403(7)
C39 C40 1.367(8)
C39 C42 1.540(8)
C40 C41 1.387(7)
C42 C45 1.525(8)
C42 C44 1.551(9)
C42 C43 1.552(8)
C46 C47 1.550(7)
C47 C48 1.574(8)
C48 C49 1.508(10)
C49 C50 1.493(10)
C51 C52 1.375(7)
C51 C56 1.377(8)
C52 C53 1.368(8)
C53 C54 1.392(7)
C54 C55 1.384(7)
C54 C57 1.538(8)
C55 C56 1.372(8)
C57 C60 1.539(8)
C57 C59 1.537(8)
C57 C58 1.547(8)
C1S C6S 1.3263
C1S C2S 1.3900
C1S C7S 1.5286
C2S C3S 1.4170
C3S C4S 1.3902
C4S C5S 1.3900
C5S C6S 1.3899
C8S C9S 1.5608
C9S C10S 1.6807
C10S C11S 1.5827
C11S C12S 1.6734
